data_7707320
loop_
_publ_author_name
'Dutta, Debarpan'
'Maity, Suvendu'
'Kundu, Suman'
'Ghosh, Prasanta'

_publ_section_title
;
 Mixed-valence di-ruthenium(II,III) complexes of redox non-innocent
 <i>N</i>-aryl-<i>o</i>-phenylenediamine derivatives.
;
_journal_issue 22
_journal_name_full 'Dalton transactions (Cambridge, England : 2003)'
_journal_page_first 7791
_journal_page_last 7803
_journal_paper_doi 10.1039/d1dt00779c
_journal_volume 50
_journal_year 2021
_chemical_formula_sum 'C11 H10 N4 O2'
_chemical_formula_weight 230.23
_space_group_crystal_system monoclinic
_space_group_IT_number 14
_space_group_name_Hall '-P 2yn'
_space_group_name_H-M_alt 'P 1 21/n 1'
_atom_sites_solution_hydrogens mixed
_audit_creation_method SHELXL-2014/6
_audit_update_record
;
2020-12-17 deposited with the CCDC.	2021-05-05 downloaded from the CCDC.
;
_cell_angle_alpha 90
_cell_angle_beta 91.2650(10)
_cell_angle_gamma 90
_cell_formula_units_Z 4
_cell_length_a 4.43110(10)
_cell_length_b 24.7331(9)
_cell_length_c 9.2143(3)
_cell_measurement_reflns_used 6326
_cell_measurement_temperature 105(2)
_cell_measurement_theta_max 28.51
_cell_measurement_theta_min 4.12
_cell_volume 1009.59(5)
_computing_cell_refinement 'Bruker SAINT'
_computing_data_collection 'Bruker APEX2'
_computing_data_reduction 'Bruker SAINT'
_computing_molecular_graphics 'Bruker SHELXTL'
_computing_publication_material 'Bruker SHELXTL'
_computing_structure_refinement 'SHELXL-2014 (Sheldrick 2014)'
_computing_structure_solution 'SHELXS-97 (Sheldrick 2008)'
_diffrn_ambient_temperature 105(2)
_diffrn_measured_fraction_theta_full 0.992
_diffrn_measured_fraction_theta_max 0.993
_diffrn_measurement_device_type 'Bruker APEX-II CCD'
_diffrn_measurement_method '\f and \w scans'
_diffrn_radiation_type MoK\a
_diffrn_radiation_wavelength 0.71073
_diffrn_reflns_av_R_equivalents 0.0247
_diffrn_reflns_av_unetI/netI 0.0271
_diffrn_reflns_Laue_measured_fraction_full 0.992
_diffrn_reflns_Laue_measured_fraction_max 0.993
_diffrn_reflns_limit_h_max 5
_diffrn_reflns_limit_h_min -5
_diffrn_reflns_limit_k_max 33
_diffrn_reflns_limit_k_min -33
_diffrn_reflns_limit_l_max 12
_diffrn_reflns_limit_l_min -12
_diffrn_reflns_number 7757
_diffrn_reflns_point_group_measured_fraction_full 0.992
_diffrn_reflns_point_group_measured_fraction_max 0.993
_diffrn_reflns_theta_full 25.242
_diffrn_reflns_theta_max 28.530
_diffrn_reflns_theta_min 4.425
_diffrn_source Mo
_exptl_absorpt_coefficient_mu 0.109
_exptl_absorpt_correction_T_max 0.992
_exptl_absorpt_correction_T_min 0.966
_exptl_absorpt_correction_type multi-scan
_exptl_absorpt_process_details 'APEX2 (Bruker AXS Inc. 2007)'
_exptl_crystal_colour red
_exptl_crystal_density_diffrn 1.515
_exptl_crystal_description prism
_exptl_crystal_F_000 480
_exptl_crystal_size_max 0.35
_exptl_crystal_size_mid 0.23
_exptl_crystal_size_min 0.19
_refine_diff_density_max 0.418
_refine_diff_density_min -0.257
_refine_diff_density_rms 0.057
_refine_ls_extinction_coef 0.013(8)
_refine_ls_extinction_expression Fc^*^=kFc[1+0.001xFc^2^\l^3^/sin(2\q)]^-1/4^
_refine_ls_extinction_method SHELXL
_refine_ls_goodness_of_fit_ref 1.082
_refine_ls_hydrogen_treatment mixed
_refine_ls_matrix_type full
_refine_ls_number_parameters 167
_refine_ls_number_reflns 2535
_refine_ls_number_restraints 0
_refine_ls_restrained_S_all 1.082
_refine_ls_R_factor_all 0.0530
_refine_ls_R_factor_gt 0.0489
_refine_ls_shift/su_max 0.000
_refine_ls_shift/su_mean 0.000
_refine_ls_structure_factor_coef Fsqd
_refine_ls_weighting_details 'w=1/[\s^2^(Fo^2^)+(0.0583P)^2^+0.7214P] where P=(Fo^2^+2Fc^2^)/3'
_refine_ls_weighting_scheme calc
_refine_ls_wR_factor_gt 0.1225
_refine_ls_wR_factor_ref 0.1255
_reflns_Friedel_coverage 0.000
_reflns_number_gt 2321
_reflns_number_total 2535
_reflns_threshold_expression 'I > 2\s(I)'
_cod_data_source_file d1dt00779c2.cif
_cod_data_source_block RKMCo4_0m_a
_cod_depositor_comments 'Adding full bibliography for 7707320--7707323.cif.'
_cod_original_sg_symbol_H-M 'P 21/n'
_cod_database_code 7707320
_shelx_space_group_comment
;
The symmetry employed for this shelxl refinement is uniquely defined
by the following loop, which should always be used as a source of
symmetry information in preference to the above space-group names.
They are only intended as comments.
;
_shelxl_version_number 2014/6

loop_
_space_group_symop_operation_xyz
'x, y, z'
'-x+1/2, y+1/2, -z+1/2'
'-x, -y, -z'
'x-1/2, -y-1/2, z-1/2'

loop_
_atom_site_label
_atom_site_type_symbol
_atom_site_fract_x
_atom_site_fract_y
_atom_site_fract_z
_atom_site_U_iso_or_equiv
_atom_site_adp_type
_atom_site_occupancy
_atom_site_site_symmetry_order
_atom_site_calc_flag
_atom_site_refinement_flags_posn
_atom_site_refinement_flags_adp
_atom_site_refinement_flags_occupancy
_atom_site_disorder_assembly
_atom_site_disorder_group
C1 C 0.2531(3) 0.35464(5) 0.65270(15) 0.0151(3) Uani 1 1 d . . . . .
N1 N 0.0420(3) 0.39636(5) 0.65055(14) 0.0171(3) Uani 1 1 d . . . . .
O1 O -0.1247(3) 0.34905(5) 0.15358(12) 0.0231(3) Uani 1 1 d . . . . .
C2 C 0.3763(3) 0.33504(6) 0.78401(16) 0.0185(3) Uani 1 1 d . . . . .
H2 H 0.3122 0.3501 0.8731 0.022 Uiso 1 1 calc R U . . .
N2 N 0.2412(3) 0.35114(5) 0.38681(13) 0.0154(3) Uani 1 1 d . . . . .
O2 O -0.1161(3) 0.41451(5) -0.00280(12) 0.0239(3) Uani 1 1 d . . . . .
C3 C 0.5906(3) 0.29402(6) 0.78590(17) 0.0210(3) Uani 1 1 d . . . . .
H3 H 0.6715 0.2815 0.8762 0.025 Uiso 1 1 calc R U . . .
N3 N 0.5460(3) 0.42638(5) 0.40246(12) 0.0146(3) Uani 1 1 d . . . . .
C4 C 0.6883(3) 0.27102(6) 0.65749(18) 0.0208(3) Uani 1 1 d . . . . .
H4 H 0.8316 0.2424 0.6593 0.025 Uiso 1 1 calc R U . . .
N4 N -0.0254(3) 0.39291(5) 0.11160(13) 0.0165(3) Uani 1 1 d . . . . .
C5 C 0.5720(3) 0.29067(6) 0.52614(16) 0.0176(3) Uani 1 1 d . . . . .
H5 H 0.6384 0.2757 0.4375 0.021 Uiso 1 1 calc R U . . .
C6 C 0.3596(3) 0.33206(5) 0.52346(15) 0.0145(3) Uani 1 1 d . . . . .
C7 C 0.3265(3) 0.39865(5) 0.32873(14) 0.0131(3) Uani 1 1 d . . . . .
C8 C 0.2028(3) 0.42074(6) 0.19794(14) 0.0143(3) Uani 1 1 d . . . . .
C9 C 0.2967(3) 0.47117(6) 0.14984(15) 0.0178(3) Uani 1 1 d . . . . .
H9 H 0.2142 0.4859 0.0624 0.021 Uiso 1 1 calc R U . . .
C10 C 0.5102(3) 0.49964(6) 0.22964(16) 0.0182(3) Uani 1 1 d . . . . .
H10 H 0.5731 0.5347 0.2013 0.022 Uiso 1 1 calc R U . . .
C11 C 0.6296(3) 0.47462(6) 0.35383(15) 0.0163(3) Uani 1 1 d . . . . .
H11 H 0.7819 0.4934 0.4076 0.020 Uiso 1 1 calc R U . . .
H2A H 0.111(5) 0.3324(8) 0.342(2) 0.026(5) Uiso 1 1 d . . . . .
H1A H -0.086(5) 0.3965(9) 0.576(3) 0.034(6) Uiso 1 1 d . . . . .
H1B H -0.060(5) 0.4000(9) 0.732(3) 0.031(5) Uiso 1 1 d . . . . .

loop_
_atom_site_aniso_label
_atom_site_aniso_U_11
_atom_site_aniso_U_22
_atom_site_aniso_U_33
_atom_site_aniso_U_23
_atom_site_aniso_U_13
_atom_site_aniso_U_12
C1 0.0120(6) 0.0162(6) 0.0169(7) 0.0012(5) -0.0020(5) -0.0038(5)
N1 0.0151(6) 0.0209(6) 0.0154(6) -0.0006(4) -0.0008(5) 0.0003(4)
O1 0.0244(6) 0.0229(5) 0.0216(6) -0.0007(4) -0.0069(4) -0.0041(4)
C2 0.0167(7) 0.0239(7) 0.0148(6) 0.0030(5) -0.0011(5) -0.0035(5)
N2 0.0156(6) 0.0171(6) 0.0133(5) 0.0001(4) -0.0044(4) -0.0033(4)
O2 0.0282(6) 0.0287(6) 0.0143(5) 0.0007(4) -0.0078(4) 0.0040(4)
C3 0.0170(7) 0.0251(7) 0.0207(7) 0.0092(6) -0.0050(5) -0.0038(5)
N3 0.0137(5) 0.0174(6) 0.0127(5) -0.0009(4) -0.0002(4) -0.0006(4)
C4 0.0152(6) 0.0180(7) 0.0292(8) 0.0060(6) -0.0031(5) -0.0011(5)
N4 0.0166(6) 0.0199(6) 0.0129(6) -0.0027(4) -0.0026(4) 0.0040(4)
C5 0.0154(6) 0.0168(6) 0.0207(7) -0.0002(5) -0.0004(5) -0.0025(5)
C6 0.0134(6) 0.0151(6) 0.0147(6) 0.0022(5) -0.0026(5) -0.0038(4)
C7 0.0117(6) 0.0166(6) 0.0111(6) -0.0015(4) 0.0008(4) 0.0021(4)
C8 0.0120(6) 0.0192(6) 0.0117(6) -0.0012(5) -0.0003(5) 0.0020(5)
C9 0.0162(6) 0.0221(7) 0.0151(6) 0.0035(5) 0.0006(5) 0.0040(5)
C10 0.0185(7) 0.0176(6) 0.0187(7) 0.0037(5) 0.0028(5) -0.0005(5)
C11 0.0142(6) 0.0188(6) 0.0158(6) -0.0025(5) 0.0015(5) -0.0007(5)

loop_
_atom_type_symbol
_atom_type_description
_atom_type_scat_dispersion_real
_atom_type_scat_dispersion_imag
_atom_type_scat_source
C C 0.0033 0.0016 'International Tables Vol C Tables 4.2.6.8 and 6.1.1.4'
H H 0.0000 0.0000 'International Tables Vol C Tables 4.2.6.8 and 6.1.1.4'
N N 0.0061 0.0033 'International Tables Vol C Tables 4.2.6.8 and 6.1.1.4'
O O 0.0106 0.0060 'International Tables Vol C Tables 4.2.6.8 and 6.1.1.4'

loop_
_geom_angle_atom_site_label_1
_geom_angle_atom_site_label_2
_geom_angle_atom_site_label_3
_geom_angle
_geom_angle_site_symmetry_1
_geom_angle_site_symmetry_3
_geom_angle_publ_flag
N1 C1 C2 121.12(13) . . ?
N1 C1 C6 121.34(13) . . ?
C2 C1 C6 117.49(13) . . ?
C1 N1 H1A 115.6(15) . . ?
C1 N1 H1B 114.7(14) . . ?
H1A N1 H1B 109(2) . . ?
C3 C2 C1 121.07(14) . . ?
C3 C2 H2 119.5 . . ?
C1 C2 H2 119.5 . . ?
C7 N2 C6 122.36(11) . . ?
C7 N2 H2A 118.9(14) . . ?
C6 N2 H2A 118.8(14) . . ?
C2 C3 C4 120.90(13) . . ?
C2 C3 H3 119.5 . . ?
C4 C3 H3 119.5 . . ?
C11 N3 C7 119.06(12) . . ?
C3 C4 C5 118.71(14) . . ?
C3 C4 H4 120.6 . . ?
C5 C4 H4 120.6 . . ?
O1 N4 O2 122.20(12) . . ?
O1 N4 C8 119.66(11) . . ?
O2 N4 C8 118.14(12) . . ?
C6 C5 C4 120.66(14) . . ?
C6 C5 H5 119.7 . . ?
C4 C5 H5 119.7 . . ?
C5 C6 C1 121.13(13) . . ?
C5 C6 N2 119.50(13) . . ?
C1 C6 N2 119.35(12) . . ?
N2 C7 N3 116.42(12) . . ?
N2 C7 C8 124.40(12) . . ?
N3 C7 C8 119.19(12) . . ?
C9 C8 C7 120.16(12) . . ?
C9 C8 N4 117.51(12) . . ?
C7 C8 N4 122.32(12) . . ?
C10 C9 C8 119.66(13) . . ?
C10 C9 H9 120.2 . . ?
C8 C9 H9 120.2 . . ?
C9 C10 C11 117.02(13) . . ?
C9 C10 H10 121.5 . . ?
C11 C10 H10 121.5 . . ?
N3 C11 C10 124.81(13) . . ?
N3 C11 H11 117.6 . . ?
C10 C11 H11 117.6 . . ?

loop_
_geom_bond_atom_site_label_1
_geom_bond_atom_site_label_2
_geom_bond_distance
_geom_bond_site_symmetry_2
_geom_bond_publ_flag
C1 N1 1.3924(18) . ?
C1 C2 1.4029(19) . ?
C1 C6 1.406(2) . ?
N1 H1A 0.88(2) . ?
N1 H1B 0.89(2) . ?
O1 N4 1.2358(17) . ?
C2 C3 1.389(2) . ?
C2 H2 0.9500 . ?
N2 C7 1.3485(18) . ?
N2 C6 1.4332(17) . ?
N2 H2A 0.84(2) . ?
O2 N4 1.2408(16) . ?
C3 C4 1.391(2) . ?
C3 H3 0.9500 . ?
N3 C11 1.3301(18) . ?
N3 C7 1.3597(17) . ?
C4 C5 1.393(2) . ?
C4 H4 0.9500 . ?
N4 C8 1.4471(17) . ?
C5 C6 1.3904(19) . ?
C5 H5 0.9500 . ?
C7 C8 1.4221(18) . ?
C8 C9 1.390(2) . ?
C9 C10 1.379(2) . ?
C9 H9 0.9500 . ?
C10 C11 1.395(2) . ?
C10 H10 0.9500 . ?
C11 H11 0.9500 . ?
